data_7229365
loop_
_publ_author_name
'Zhao, Liang'
'Wei, Jianwei'
'Zhang, Feili'
'He, Cheng'
'Zheng, Sijia'
'Duan, Chunying'

_publ_section_title
;
 Redox-active copper triangles as an enzymatic molecular flask for
 light-driven hydrogen production
;
_journal_issue 77
_journal_name_full 'RSC Adv.'
_journal_page_first 48989
_journal_paper_doi 10.1039/C7RA09285G
_journal_volume 7
_journal_year 2017
_chemical_formula_sum 'C26 H20 Cu N2 O2'
_chemical_formula_weight 455.98
_chemical_name_systematic
; 
 ? 
;
_space_group_IT_number 14
_symmetry_cell_setting monoclinic
_symmetry_space_group_name_Hall '-P 2yn'
_symmetry_space_group_name_H-M 'P 1 21/n 1'
_atom_sites_solution_hydrogens geom
_atom_sites_solution_primary direct
_atom_sites_solution_secondary difmap
_audit_creation_method SHELXL-97
_audit_update_record
;
2017-08-21 deposited with the CCDC.
2017-10-13 downloaded from the CCDC.
;
_cell_angle_alpha 90.00
_cell_angle_beta 112.172(2)
_cell_angle_gamma 90.00
_cell_formula_units_Z 2
_cell_length_a 11.9298(4)
_cell_length_b 7.9557(3)
_cell_length_c 12.2145(4)
_cell_measurement_reflns_used 2169
_cell_measurement_temperature 200(2)
_cell_measurement_theta_max 21.036
_cell_measurement_theta_min 3.025
_cell_volume 1073.55(7)
_computing_cell_refinement 'Bruker SMART'
_computing_data_collection 'Bruker SMART'
_computing_data_reduction 'Bruker SAINT'
_computing_molecular_graphics 'Bruker SHELXTL'
_computing_publication_material 'Bruker SHELXTL'
_computing_structure_refinement 'Bruker SHELXTL'
_computing_structure_solution 'Bruker SHELXTL'
_diffrn_ambient_temperature 200(2)
_diffrn_measured_fraction_theta_full 1.000
_diffrn_measured_fraction_theta_max 1.000
_diffrn_measurement_device_type 'CCD area detector'
_diffrn_measurement_method 'phi and omega scans'
_diffrn_radiation_monochromator graphite
_diffrn_radiation_source 'fine-focus sealed tube'
_diffrn_radiation_type MoK\a
_diffrn_radiation_wavelength 0.71073
_diffrn_reflns_av_R_equivalents 0.0507
_diffrn_reflns_av_sigmaI/netI 0.0335
_diffrn_reflns_limit_h_max 14
_diffrn_reflns_limit_h_min -14
_diffrn_reflns_limit_k_max 8
_diffrn_reflns_limit_k_min -9
_diffrn_reflns_limit_l_max 13
_diffrn_reflns_limit_l_min -14
_diffrn_reflns_number 11410
_diffrn_reflns_theta_full 24.99
_diffrn_reflns_theta_max 24.99
_diffrn_reflns_theta_min 2.03
_exptl_absorpt_coefficient_mu 1.042
_exptl_absorpt_correction_T_max 0.8593
_exptl_absorpt_correction_T_min 0.7590
_exptl_crystal_colour black
_exptl_crystal_density_diffrn 1.411
_exptl_crystal_density_method 'not measured'
_exptl_crystal_description block
_exptl_crystal_F_000 470
_exptl_crystal_size_max 0.28
_exptl_crystal_size_mid 0.23
_exptl_crystal_size_min 0.15
_refine_diff_density_max 0.277
_refine_diff_density_min -0.415
_refine_diff_density_rms 0.053
_refine_ls_extinction_method none
_refine_ls_goodness_of_fit_ref 1.030
_refine_ls_hydrogen_treatment mixed
_refine_ls_matrix_type full
_refine_ls_number_parameters 142
_refine_ls_number_reflns 1897
_refine_ls_number_restraints 0
_refine_ls_restrained_S_all 1.030
_refine_ls_R_factor_all 0.0577
_refine_ls_R_factor_gt 0.0391
_refine_ls_shift/su_max 0.000
_refine_ls_shift/su_mean 0.000
_refine_ls_structure_factor_coef Fsqd
_refine_ls_weighting_details 'calc w=1/[\s^2^(Fo^2^)+(0.0662P)^2^+0.0735P] where P=(Fo^2^+2Fc^2^)/3'
_refine_ls_weighting_scheme calc
_refine_ls_wR_factor_gt 0.1030
_refine_ls_wR_factor_ref 0.1122
_reflns_number_gt 1438
_reflns_number_total 1897
_reflns_threshold_expression >2sigma(I)
_cod_data_source_file c7ra09285g2.cif
_cod_data_source_block 1
_cod_depositor_comments
;
The following automatic conversions were performed:

'_symmetry_cell_setting' value 'Monoclinic' changed to 'monoclinic'
according to
/home/data/users/saulius/crontab/automatic-downloads/rss-feeds/RSC/lib/dictionaries/cif_core.dic
dictionary named 'cif_core.dic' version 2.4.2 from 2011-04-26.

Automatic conversion script
Id: cif_fix_values 4973 2017-02-22 13:04:09Z antanas 
;
_cod_original_cell_volume 1073.55(6)
_cod_original_sg_symbol_H-M 'P2(1)/n  '
_cod_database_code 7229365

loop_
_symmetry_equiv_pos_as_xyz
'x, y, z'
'-x+1/2, y+1/2, -z+1/2'
'-x, -y, -z'
'x-1/2, -y-1/2, z-1/2'

loop_
_atom_site_label
_atom_site_type_symbol
_atom_site_fract_x
_atom_site_fract_y
_atom_site_fract_z
_atom_site_U_iso_or_equiv
_atom_site_adp_type
_atom_site_occupancy
_atom_site_symmetry_multiplicity
_atom_site_calc_flag
_atom_site_refinement_flags
Cu1 Cu 1.0000 0.0000 0.5000 0.0417(2) Uani 1 2 d S
O1 O 0.8447(2) 0.0258(3) 0.5029(2) 0.0551(6) Uani 1 1 d .
N1 N 0.9791(2) 0.2044(3) 0.3992(2) 0.0444(6) Uani 1 1 d .
C1 C 0.7514(3) 0.1036(4) 0.4266(3) 0.0432(7) Uani 1 1 d .
C2 C 0.6359(3) 0.0706(4) 0.4269(3) 0.0561(8) Uani 1 1 d .
H2A H 0.6275 -0.0048 0.4815 0.067 Uiso 1 1 calc R
C3 C 0.5346(3) 0.1488(4) 0.3471(3) 0.0597(9) Uani 1 1 d .
H3A H 0.4590 0.1241 0.3485 0.072 Uiso 1 1 calc R
C4 C 0.5428(3) 0.2620(5) 0.2658(3) 0.0684(10) Uani 1 1 d .
H4A H 0.4739 0.3140 0.2128 0.082 Uiso 1 1 calc R
C5 C 0.6541(3) 0.2969(5) 0.2640(3) 0.0632(10) Uani 1 1 d .
H5A H 0.6601 0.3733 0.2089 0.076 Uiso 1 1 calc R
C6 C 0.7605(3) 0.2202(4) 0.3437(3) 0.0458(7) Uani 1 1 d .
C7 C 0.8742(3) 0.2683(4) 0.3383(3) 0.0506(8) Uani 1 1 d .
H7A H 0.8723 0.3539 0.2858 0.061 Uiso 1 1 calc R
C8 C 1.0821(3) 0.2789(4) 0.3834(3) 0.0506(8) Uani 1 1 d .
C9 C 1.1009(4) 0.2538(5) 0.2814(4) 0.0723(11) Uani 1 1 d .
H9A H 1.0460 0.1919 0.2198 0.087 Uiso 1 1 calc R
C10 C 1.2043(4) 0.3230(6) 0.2707(5) 0.0903(14) Uani 1 1 d .
H10A H 1.2182 0.3073 0.2014 0.108 Uiso 1 1 calc R
C11 C 1.2839(4) 0.4121(6) 0.3603(6) 0.0911(15) Uani 1 1 d .
H11A H 1.3527 0.4563 0.3525 0.109 Uiso 1 1 calc R
C12 C 1.2649(4) 0.4379(6) 0.4616(5) 0.0941(15) Uani 1 1 d .
H12A H 1.3198 0.5008 0.5225 0.113 Uiso 1 1 calc R
C13 C 1.1631(3) 0.3700(5) 0.4740(4) 0.0722(11) Uani 1 1 d .
H13A H 1.1500 0.3863 0.5436 0.087 Uiso 1 1 calc R

loop_
_atom_site_aniso_label
_atom_site_aniso_U_11
_atom_site_aniso_U_22
_atom_site_aniso_U_33
_atom_site_aniso_U_23
_atom_site_aniso_U_13
_atom_site_aniso_U_12
Cu1 0.0379(3) 0.0402(3) 0.0446(3) 0.0058(2) 0.0129(2) 0.0012(2)
O1 0.0426(12) 0.0644(15) 0.0580(14) 0.0227(11) 0.0186(11) 0.0085(10)
N1 0.0412(14) 0.0411(14) 0.0524(15) 0.0054(11) 0.0193(12) 0.0031(11)
C1 0.0403(17) 0.0403(17) 0.0478(18) -0.0007(13) 0.0153(14) 0.0022(13)
C2 0.050(2) 0.0517(18) 0.069(2) 0.0103(17) 0.0259(17) -0.0011(16)
C3 0.0380(18) 0.065(2) 0.074(2) 0.0023(18) 0.0193(17) 0.0027(16)
C4 0.049(2) 0.086(3) 0.065(2) 0.016(2) 0.0152(18) 0.0160(19)
C5 0.053(2) 0.073(2) 0.062(2) 0.0262(18) 0.0189(18) 0.0170(18)
C6 0.0405(17) 0.0489(18) 0.0459(18) 0.0070(14) 0.0141(14) 0.0065(13)
C7 0.0513(19) 0.0489(18) 0.055(2) 0.0168(15) 0.0235(16) 0.0099(15)
C8 0.0510(19) 0.0386(17) 0.071(2) 0.0152(15) 0.0334(17) 0.0086(14)
C9 0.078(3) 0.069(3) 0.086(3) 0.008(2) 0.050(2) 0.009(2)
C10 0.097(3) 0.083(3) 0.125(4) 0.021(3) 0.081(3) 0.019(3)
C11 0.083(3) 0.060(3) 0.162(5) 0.011(3) 0.083(4) 0.000(2)
C12 0.075(3) 0.071(3) 0.148(5) -0.014(3) 0.055(3) -0.024(2)
C13 0.067(2) 0.064(2) 0.094(3) -0.005(2) 0.041(2) -0.0151(19)

loop_
_atom_type_symbol
_atom_type_description
_atom_type_scat_dispersion_real
_atom_type_scat_dispersion_imag
_atom_type_scat_source
C C 0.0033 0.0016 'International Tables Vol C Tables 4.2.6.8 and 6.1.1.4'
H H 0.0000 0.0000 'International Tables Vol C Tables 4.2.6.8 and 6.1.1.4'
N N 0.0061 0.0033 'International Tables Vol C Tables 4.2.6.8 and 6.1.1.4'
O O 0.0106 0.0060 'International Tables Vol C Tables 4.2.6.8 and 6.1.1.4'
Cu Cu 0.3201 1.2651 'International Tables Vol C Tables 4.2.6.8 and 6.1.1.4'

loop_
_geom_angle_atom_site_label_1
_geom_angle_atom_site_label_2
_geom_angle_atom_site_label_3
_geom_angle
_geom_angle_site_symmetry_1
_geom_angle_site_symmetry_3
O1 Cu1 O1 180.0 3_756 .
O1 Cu1 N1 88.41(9) 3_756 .
O1 Cu1 N1 91.59(9) . .
O1 Cu1 N1 91.59(9) 3_756 3_756
O1 Cu1 N1 88.41(9) . 3_756
N1 Cu1 N1 180.000(1) . 3_756
C1 O1 Cu1 128.2(2) . .
C7 N1 C8 116.7(2) . .
C7 N1 Cu1 122.9(2) . .
C8 N1 Cu1 120.17(19) . .
O1 C1 C2 118.8(3) . .
O1 C1 C6 123.4(3) . .
C2 C1 C6 117.9(3) . .
C3 C2 C1 120.8(3) . .
C2 C3 C4 121.6(3) . .
C5 C4 C3 118.7(3) . .
C4 C5 C6 121.8(3) . .
C1 C6 C5 119.2(3) . .
C1 C6 C7 122.6(3) . .
C5 C6 C7 118.2(3) . .
N1 C7 C6 126.5(3) . .
C13 C8 C9 120.5(3) . .
C13 C8 N1 119.1(3) . .
C9 C8 N1 120.4(3) . .
C8 C9 C10 118.8(4) . .
C11 C10 C9 120.4(4) . .
C10 C11 C12 120.8(4) . .
C11 C12 C13 119.7(5) . .
C8 C13 C12 119.8(4) . .

loop_
_geom_bond_atom_site_label_1
_geom_bond_atom_site_label_2
_geom_bond_distance
_geom_bond_site_symmetry_2
Cu1 O1 1.878(2) 3_756
Cu1 O1 1.878(2) .
Cu1 N1 1.997(2) .
Cu1 N1 1.997(2) 3_756
O1 C1 1.307(3) .
N1 C7 1.294(4) .
N1 C8 1.442(4) .
C1 C2 1.404(4) .
C1 C6 1.407(4) .
C2 C3 1.382(5) .
C3 C4 1.371(5) .
C4 C5 1.364(4) .
C5 C6 1.413(4) .
C6 C7 1.435(4) .
C8 C13 1.370(5) .
C8 C9 1.361(5) .
C9 C10 1.402(5) .
C10 C11 1.348(7) .
C11 C12 1.355(7) .
C12 C13 1.389(5) .
